data_7043893
loop_
_publ_author_name
'Wang, Peng'
'Chen, Kai'
'Liu, Qing'
'Wang, Huai-Wei'
'Azam, Mohammad'
'Al-Resayes, Saud I'
'Lu, Yi'
'Sun, Wei-Yin'

_publ_section_title
;
 Fine tuning catalytic and sorption properties of metal-organic frameworks
 via in situ ligand exchange
;
_journal_name_full 'Dalton Trans.'
_journal_paper_doi 10.1039/C7DT02231J
_journal_year 2017
_chemical_formula_moiety 'C52 H36 Cu3 N2 O17, 8(C3 H7 N O)'
_chemical_formula_sum 'C152 H184 Cu6 N20 O50'
_chemical_formula_weight 3472.42
_space_group_crystal_system tetragonal
_space_group_IT_number 141
_space_group_name_Hall '-I 4bd 2'
_space_group_name_H-M_alt 'I 41/a m d'
_symmetry_space_group_name_Hall '-I 4bd 2'
_symmetry_space_group_name_H-M 'I 41/a m d :2'
_atom_sites_solution_hydrogens mixed
_audit_creation_method SHELXL-2014/7
_audit_update_record
;
2017-07-15 deposited with the CCDC.
2017-08-02 downloaded from the CCDC.
;
_cell_angle_alpha 90
_cell_angle_beta 90
_cell_angle_gamma 90
_cell_formula_units_Z 4
_cell_length_a 19.627(2)
_cell_length_b 19.627
_cell_length_c 60.175(6)
_cell_measurement_reflns_used 2658
_cell_measurement_temperature 293(2)
_cell_measurement_theta_max 17.24
_cell_measurement_theta_min 2.18
_cell_volume 23181(3)
_computing_cell_refinement 'Bruker SMART'
_computing_data_collection 'Bruker SMART'
_computing_data_reduction 'Bruker SAINT'
_computing_molecular_graphics 'Bruker SHELXTL'
_computing_publication_material 'Bruker SHELXTL'
_computing_structure_refinement 'SHELXL-2014/7 (Sheldrick, 2014)'
_computing_structure_solution 'Bruker SHELXTL'
_diffrn_ambient_temperature 293(2)
_diffrn_measured_fraction_theta_full 0.991
_diffrn_measured_fraction_theta_max 0.991
_diffrn_measurement_device_type 'CCD area detector'
_diffrn_measurement_method 'phi and omega scans'
_diffrn_radiation_type MoK\a
_diffrn_radiation_wavelength 0.71073
_diffrn_reflns_av_R_equivalents 0.1750
_diffrn_reflns_av_unetI/netI 0.0745
_diffrn_reflns_Laue_measured_fraction_full 0.991
_diffrn_reflns_Laue_measured_fraction_max 0.991
_diffrn_reflns_limit_h_max 23
_diffrn_reflns_limit_h_min -23
_diffrn_reflns_limit_k_max 23
_diffrn_reflns_limit_k_min -22
_diffrn_reflns_limit_l_max 73
_diffrn_reflns_limit_l_min -66
_diffrn_reflns_number 66775
_diffrn_reflns_point_group_measured_fraction_full 0.991
_diffrn_reflns_point_group_measured_fraction_max 0.991
_diffrn_reflns_theta_full 25.242
_diffrn_reflns_theta_max 25.681
_diffrn_reflns_theta_min 1.452
_exptl_absorpt_coefficient_mu 0.603
_exptl_absorpt_correction_T_max 0.7456
_exptl_absorpt_correction_T_min 0.6804
_exptl_absorpt_correction_type multi-scan
_exptl_absorpt_process_details sadabs
_exptl_crystal_colour dark-green
_exptl_crystal_density_diffrn 0.995
_exptl_crystal_description block
_exptl_crystal_F_000 7240
_exptl_crystal_size_max 0.400
_exptl_crystal_size_mid 0.400
_exptl_crystal_size_min 0.200
_refine_diff_density_max 0.696
_refine_diff_density_min -0.701
_refine_diff_density_rms 0.081
_refine_ls_extinction_method none
_refine_ls_goodness_of_fit_ref 1.120
_refine_ls_hydrogen_treatment constr
_refine_ls_matrix_type full
_refine_ls_number_parameters 259
_refine_ls_number_reflns 5808
_refine_ls_number_restraints 329
_refine_ls_restrained_S_all 1.159
_refine_ls_R_factor_all 0.1318
_refine_ls_R_factor_gt 0.0738
_refine_ls_shift/su_max 0.001
_refine_ls_shift/su_mean 0.000
_refine_ls_structure_factor_coef Fsqd
_refine_ls_weighting_details 'w=1/[\s^2^(Fo^2^)+(0.1000P)^2^+0.0100P] where P=(Fo^2^+2Fc^2^)/3'
_refine_ls_weighting_scheme calc
_refine_ls_wR_factor_gt 0.1863
_refine_ls_wR_factor_ref 0.2157
_reflns_Friedel_coverage 0.000
_reflns_number_gt 2920
_reflns_number_total 5808
_reflns_threshold_expression 'I > 2\s(I)'
_cod_data_source_file c7dt02231j2.cif
_cod_data_source_block swy5
_cod_original_cell_volume 23181(5)
_cod_database_code 7043893
_shelx_shelxl_version_number 2014/7
_shelx_space_group_comment
;
The symmetry employed for this shelxl refinement is uniquely defined
by the following loop, which should always be used as a source of
symmetry information in preference to the above space-group names.
They are only intended as comments.
;
_shelx_estimated_absorpt_t_min 0.794
_shelx_estimated_absorpt_t_max 0.889

loop_
_space_group_symop_operation_xyz
'x, y, z'
'-x, -y+1/2, z'
'x, -y, -z'
'-x, y+1/2, -z'
'-y+1/4, -x+1/4, -z+3/4'
'y+1/4, x+3/4, -z+1/4'
'y+1/4, -x+1/4, z+3/4'
'-y+1/4, x+3/4, z+1/4'
'x+1/2, y+1/2, z+1/2'
'-x+1/2, -y+1, z+1/2'
'x+1/2, -y+1/2, -z+1/2'
'-x+1/2, y+1, -z+1/2'
'-y+3/4, -x+3/4, -z+5/4'
'y+3/4, x+5/4, -z+3/4'
'y+3/4, -x+3/4, z+5/4'
'-y+3/4, x+5/4, z+3/4'
'-x, -y, -z'
'x, y-1/2, -z'
'-x, y, z'
'x, -y-1/2, z'
'y-1/4, x-1/4, z-3/4'
'-y-1/4, -x-3/4, z-1/4'
'-y-1/4, x-1/4, -z-3/4'
'y-1/4, -x-3/4, -z-1/4'
'-x+1/2, -y+1/2, -z+1/2'
'x+1/2, y, -z+1/2'
'-x+1/2, y+1/2, z+1/2'
'x+1/2, -y, z+1/2'
'y+1/4, x+1/4, z-1/4'
'-y+1/4, -x-1/4, z+1/4'
'-y+1/4, x+1/4, -z-1/4'
'y+1/4, -x-1/4, -z+1/4'

loop_
_atom_site_label
_atom_site_type_symbol
_atom_site_fract_x
_atom_site_fract_y
_atom_site_fract_z
_atom_site_U_iso_or_equiv
_atom_site_adp_type
_atom_site_occupancy
_atom_site_site_symmetry_order
_atom_site_calc_flag
_atom_site_refinement_flags_posn
_atom_site_refinement_flags_adp
_atom_site_refinement_flags_occupancy
_atom_site_disorder_assembly
_atom_site_disorder_group
Cu1 Cu 0.18392(4) 0.7500 0.24719(2) 0.0535(3) Uani 1 2 d S T P B .
Cu2 Cu 0.0000 0.2500 0.35314(2) 0.0508(3) Uani 1 4 d S T P . .
O1 O 0.29993(17) 0.68079(18) 0.27541(5) 0.0720(10) Uani 1 1 d . U . . .
O2 O 0.18764(17) 0.68021(18) 0.27055(5) 0.0725(10) Uani 1 1 d . U . . .
O3 O 0.0000 0.2500 0.31711(12) 0.131(4) Uani 1 4 d S T P . .
H3A H 0.0265 0.2765 0.3101 0.158 Uiso 0.25 1 d R U P . .
H3B H -0.0265 0.2235 0.3101 0.158 Uiso 0.25 1 d R U P . .
O4 O 0.07031(16) 0.32066(17) 0.35657(5) 0.0700(9) Uani 1 1 d . U . . .
O5A O 0.0000 0.7500 0.1839(3) 0.173(5) Uani 0.5 4 d DS TU P . .
O6A O 0.1025(4) 0.7500 0.1657(4) 0.223(9) Uani 0.25 2 d DS TU P . .
O5B O 0.0000 0.7500 0.3056(3) 0.162(5) Uani 0.5 4 d DS TU P . .
C16B C -0.0657(7) 0.7500 0.3380(4) 0.196(7) Uani 0.25 2 d DS TU P . .
H16G H -0.0600 0.7500 0.3538 0.295 Uiso 0.25 2 d R U P B .
H16H H -0.0905 0.7899 0.3335 0.295 Uiso 0.125 1 d R U P . .
H16I H -0.0905 0.7101 0.3335 0.295 Uiso 0.125 1 d R U P . .
O5C O 0.0000 0.5555(7) 0.2419(3) 0.200(5) Uani 0.5 2 d DS TU P A 2
O6C O 0.0854(13) 0.4857(14) 0.2305(5) 0.253(9) Uani 0.25 1 d D U P A 2
N1 N 0.0719(3) 0.7500 0.24497(13) 0.0979(18) Uani 1 2 d S TU P . .
C1 C 0.2402(3) 0.6607(3) 0.28014(8) 0.0671(13) Uani 1 1 d . U . . .
C2 C 0.2319(3) 0.6141(3) 0.29902(8) 0.0731(13) Uani 1 1 d . U . . .
C3 C 0.1693(3) 0.5892(3) 0.30492(9) 0.0893(16) Uani 1 1 d . U . . .
H3 H 0.1317 0.6002 0.2962 0.107 Uiso 1 1 calc R U . . .
C4 C 0.2885(3) 0.5928(3) 0.31159(9) 0.0870(16) Uani 1 1 d . U . . .
H4 H 0.3321 0.6068 0.3077 0.104 Uiso 1 1 calc R U . . .
C5 C 0.1602(3) 0.5481(3) 0.32335(9) 0.0921(17) Uani 1 1 d . U . . .
H5 H 0.1165 0.5344 0.3273 0.111 Uiso 1 1 calc R U . . .
C6 C 0.2787(3) 0.5505(3) 0.32990(9) 0.0917(17) Uani 1 1 d . U . . .
H6 H 0.3162 0.5375 0.3383 0.110 Uiso 1 1 calc R U . . .
C7 C 0.2147(3) 0.5275(3) 0.33583(9) 0.0812(15) Uani 1 1 d . U . . .
C8 C 0.2048(3) 0.4838(3) 0.35578(8) 0.0794(14) Uani 1 1 d . U . . .
C9 C 0.2443(3) 0.4943(3) 0.3750 0.085(2) Uani 1 2 d S TU P . .
H9 H 0.2779 0.5279 0.3750 0.103 Uiso 1 2 calc R U P . .
C10 C 0.1565(3) 0.4326(3) 0.35626(8) 0.0744(14) Uani 1 1 d . U . . .
H10 H 0.1314 0.4236 0.3435 0.089 Uiso 1 1 calc R U . . .
C11 C 0.1444(2) 0.3944(2) 0.3750 0.0681(17) Uani 1 2 d S TU P . .
C12 C 0.0909(2) 0.3409(2) 0.3750 0.0626(16) Uani 1 2 d S TU P . .
C13A C 0.0362(8) 0.7500 0.2266(3) 0.1004(19) Uani 0.5 2 d DS TU P B 1
H13A H 0.0602 0.7500 0.2127 0.120 Uiso 0.25 2 d R U P B 2
C14A C 0.0475(13) 0.7500 0.2020(3) 0.140(5) Uani 0.25 2 d DS TU P B 1
H14A H 0.0761 0.7894 0.1993 0.168 Uiso 0.125 1 d R U P B 1
H14B H 0.0761 0.7106 0.1993 0.168 Uiso 0.125 1 d R U P B 1
C15A C 0.0376(10) 0.7500 0.1640(4) 0.186(6) Uani 0.25 2 d DS TU P B 1
C16A C 0.0000 0.7500 0.1447(3) 0.192(7) Uani 0.5 4 d DS TU P B 1
H16A H 0.0212 0.7797 0.1341 0.289 Uiso 0.125 1 d R U P B 1
H16B H -0.0454 0.7657 0.1477 0.289 Uiso 0.125 1 d R U P B 1
H16C H 0.0000 0.7046 0.1388 0.289 Uiso 0.25 2 d R U P B 1
C13B C 0.0348(8) 0.7500 0.2665(3) 0.1000(19) Uani 0.5 2 d DS TU P B 1
H13B H 0.0595 0.7500 0.2803 0.120 Uiso 0.25 2 d R U P B 2
C14B C 0.0559(10) 0.7500 0.2904(3) 0.131(4) Uani 0.25 2 d DS TU P B 1
H14C H 0.0836 0.7100 0.2932 0.157 Uiso 0.125 1 d R U P B 1
H14D H 0.0836 0.7900 0.2932 0.157 Uiso 0.125 1 d R U P B 1
C15B C 0.0000 0.7500 0.3276(3) 0.187(6) Uani 0.5 4 d DS TU P B 1
O6B O 0.0553(8) 0.7500 0.3388(4) 0.203(7) Uani 0.25 2 d DS TU P B 1
C13C C 0.0409(6) 0.6956(7) 0.2445(2) 0.1013(19) Uani 0.5 1 d D U P A 2
H13C H 0.0667 0.6541 0.2442 0.122 Uiso 0.25 1 d R U P A 1
C14C C 0.0203(4) 0.6244(7) 0.24322(18) 0.168(5) Uani 0.25 1 d D U P A 2
H14E H 0.0645 0.6119 0.2372 0.202 Uiso 0.25 1 d R U P A 2
H14F H 0.0254 0.6202 0.2592 0.202 Uiso 0.25 1 d R U P A 2
C15C C 0.0637(13) 0.5225(13) 0.2467(4) 0.211(6) Uani 0.25 1 d D U P A 2
C16C C 0.0543(18) 0.4891(16) 0.2688(4) 0.221(9) Uani 0.25 1 d D U P A 2
H16D H 0.0854 0.4515 0.2698 0.331 Uiso 0.25 1 d R U P A 2
H16E H 0.0126 0.4777 0.2763 0.331 Uiso 0.25 1 d R U P A 2
H16F H 0.0742 0.5286 0.2757 0.331 Uiso 0.25 1 d R U P A 2

loop_
_atom_site_aniso_label
_atom_site_aniso_U_11
_atom_site_aniso_U_22
_atom_site_aniso_U_33
_atom_site_aniso_U_23
_atom_site_aniso_U_13
_atom_site_aniso_U_12
Cu1 0.0415(5) 0.0713(6) 0.0477(5) 0.000 0.0030(3) 0.000
Cu2 0.0598(7) 0.0585(7) 0.0340(6) 0.000 0.000 0.000
O1 0.062(2) 0.088(3) 0.065(2) 0.0107(18) -0.0013(17) -0.0010(19)
O2 0.059(2) 0.093(3) 0.065(2) 0.0190(18) -0.0003(17) -0.0065(19)
O3 0.138(8) 0.200(10) 0.056(5) 0.000 0.000 0.000
O4 0.074(2) 0.082(2) 0.055(2) 0.0074(17) -0.0045(17) -0.0198(18)
O5A 0.167(10) 0.209(10) 0.144(7) 0.000 0.000 0.000
O6A 0.180(12) 0.27(2) 0.217(18) 0.000 0.009(9) 0.000
O5B 0.108(9) 0.234(11) 0.144(8) 0.000 0.000 0.000
C16B 0.143(12) 0.279(16) 0.168(12) 0.000 0.016(8) 0.000
O5C 0.205(9) 0.148(7) 0.246(9) -0.004(8) 0.000 0.000
O6C 0.252(14) 0.251(15) 0.256(13) -0.017(11) 0.036(12) 0.022(11)
N1 0.064(4) 0.111(4) 0.118(4) 0.000 -0.004(3) 0.000
C1 0.067(3) 0.078(3) 0.056(3) 0.003(2) -0.003(2) -0.007(3)
C2 0.073(3) 0.087(3) 0.059(3) 0.019(2) -0.005(2) -0.017(3)
C3 0.078(3) 0.114(4) 0.076(3) 0.033(3) -0.013(3) -0.027(3)
C4 0.076(3) 0.108(4) 0.076(3) 0.027(3) -0.012(3) -0.023(3)
C5 0.087(3) 0.115(4) 0.075(3) 0.035(3) -0.015(3) -0.032(3)
C6 0.087(3) 0.110(4) 0.079(3) 0.033(3) -0.018(3) -0.023(3)
C7 0.081(3) 0.097(3) 0.066(3) 0.024(3) -0.015(3) -0.028(3)
C8 0.083(3) 0.095(3) 0.060(3) 0.017(3) -0.015(3) -0.025(3)
C9 0.093(3) 0.093(3) 0.070(4) 0.015(3) -0.015(3) -0.033(4)
C10 0.083(3) 0.087(3) 0.052(3) 0.009(2) -0.015(2) -0.024(3)
C11 0.073(3) 0.073(3) 0.059(4) 0.011(2) -0.011(2) -0.013(3)
C12 0.067(2) 0.067(2) 0.053(4) 0.006(2) -0.006(2) -0.005(3)
C13A 0.067(4) 0.114(4) 0.120(4) 0.000 -0.003(3) 0.000
C14A 0.120(9) 0.163(9) 0.136(7) 0.000 0.010(6) 0.000
C15A 0.179(11) 0.221(11) 0.156(8) 0.000 0.004(5) 0.000
C16A 0.198(11) 0.212(11) 0.167(8) 0.000 0.000 0.000
C13B 0.067(4) 0.114(4) 0.120(4) 0.000 -0.006(3) 0.000
C14B 0.087(9) 0.175(10) 0.131(7) 0.000 -0.016(6) 0.000
C15B 0.131(11) 0.270(13) 0.159(9) 0.000 0.000 0.000
O6B 0.147(12) 0.285(16) 0.177(11) 0.000 -0.024(7) 0.000
C13C 0.068(4) 0.115(4) 0.121(4) -0.0003(12) -0.004(3) 0.0015(12)
C14C 0.154(9) 0.151(7) 0.200(9) -0.004(8) -0.004(7) -0.016(6)
C15C 0.213(9) 0.184(8) 0.236(9) -0.004(7) -0.001(7) 0.012(6)
C16C 0.221(16) 0.216(15) 0.225(12) -0.005(11) -0.025(11) -0.012(13)

loop_
_atom_type_symbol
_atom_type_description
_atom_type_scat_dispersion_real
_atom_type_scat_dispersion_imag
_atom_type_scat_source
C C 0.0033 0.0016 'International Tables Vol C Tables 4.2.6.8 and 6.1.1.4'
H H 0.0000 0.0000 'International Tables Vol C Tables 4.2.6.8 and 6.1.1.4'
N N 0.0061 0.0033 'International Tables Vol C Tables 4.2.6.8 and 6.1.1.4'
O O 0.0106 0.0060 'International Tables Vol C Tables 4.2.6.8 and 6.1.1.4'
Cu Cu 0.3201 1.2651 'International Tables Vol C Tables 4.2.6.8 and 6.1.1.4'

loop_
_geom_angle_atom_site_label_1
_geom_angle_atom_site_label_2
_geom_angle_atom_site_label_3
_geom_angle
_geom_angle_site_symmetry_1
_geom_angle_site_symmetry_3
O1 Cu1 O1 88.4(2) 12_545 25_565
O1 Cu1 O2 168.47(15) 12_545 20_575
O1 Cu1 O2 90.40(15) 25_565 20_575
O1 Cu1 O2 90.41(15) 12_545 .
O1 Cu1 O2 168.48(15) 25_565 .
O2 Cu1 O2 88.4(2) 20_575 .
O1 Cu1 N1 96.90(17) 12_545 .
O1 Cu1 N1 96.90(17) 25_565 .
O2 Cu1 N1 94.62(17) 20_575 .
O2 Cu1 N1 94.62(18) . .
O1 Cu1 Cu1 85.92(10) 12_545 25_565
O1 Cu1 Cu1 85.92(10) 25_565 25_565
O2 Cu1 Cu1 82.56(10) 20_575 25_565
O2 Cu1 Cu1 82.56(10) . 25_565
N1 Cu1 Cu1 176.1(2) . 25_565
O4 Cu2 O4 167.96(18) . 2
O4 Cu2 O4 89.6(2) . 20_565
O4 Cu2 O4 89.1(2) 2 20_565
O4 Cu2 O4 89.1(2) . 19
O4 Cu2 O4 89.6(2) 2 19
O4 Cu2 O4 167.96(18) 20_565 19
O4 Cu2 O3 96.02(9) . .
O4 Cu2 O3 96.02(9) 2 .
O4 Cu2 O3 96.02(9) 20_565 .
O4 Cu2 O3 96.02(9) 19 .
O4 Cu2 Cu2 83.98(9) . 5
O4 Cu2 Cu2 83.98(9) 2 5
O4 Cu2 Cu2 83.98(9) 20_565 5
O4 Cu2 Cu2 83.98(9) 19 5
O3 Cu2 Cu2 180.0 . 5
C1 O1 Cu1 121.5(3) . 25_565
C1 O2 Cu1 125.3(3) . .
Cu2 O3 H3A 120.0 . .
Cu2 O3 H3B 120.0 . .
H3A O3 H3B 120.0 . .
C12 O4 Cu2 123.1(4) . .
C15A O5A C15A 63.3(19) 2_565 .
C15A O5A C14A 171.2(17) 2_565 .
C15A O5A C14A 107.9(15) . .
C15A O5A C14A 107.9(15) 2_565 2_565
C15A O5A C14A 171.2(17) . 2_565
C14A O5A C14A 81(3) . 2_565
C15B O5B C14B 129.9(11) . .
C15B O5B C14B 129.9(11) . 2_565
C14B O5B C14B 100(2) . 2_565
O6B C16B C15B 40(5) 2_565 .
O6B C16B H16G 68.9 2_565 .
C15B C16B H16G 109.1 . .
O6B C16B H16H 124.0 2_565 .
C15B C16B H16H 109.6 . .
H16G C16B H16H 109.5 . .
O6B C16B H16I 124.0 2_565 .
C15B C16B H16I 109.6 . .
H16G C16B H16I 109.5 . .
H16H C16B H16I 109.5 . .
C14C O5C C14C 32.8(6) . 19
C14C O5C C15C 100.1(13) . .
C14C O5C C15C 131.8(13) 19 .
C14C O5C C15C 131.8(13) . 19
C14C O5C C15C 100.1(13) 19 19
C15C O5C C15C 121(2) . 19
C13C N1 C13C 120.4(13) . 20_575
C13A N1 C13B 118.2(11) . .
C13C N1 Cu1 119.8(6) . .
C13C N1 Cu1 119.8(7) 20_575 .
C13A N1 Cu1 125.9(9) . .
C13B N1 Cu1 115.9(7) . .
O2 C1 O1 124.6(5) . .
O2 C1 C2 117.4(5) . .
O1 C1 C2 117.9(5) . .
C3 C2 C4 117.6(5) . .
C3 C2 C1 121.4(5) . .
C4 C2 C1 121.0(5) . .
C2 C3 C5 122.1(5) . .
C2 C3 H3 118.9 . .
C5 C3 H3 118.9 . .
C6 C4 C2 119.6(5) . .
C6 C4 H4 120.2 . .
C2 C4 H4 120.2 . .
C7 C5 C3 120.8(6) . .
C7 C5 H5 119.6 . .
C3 C5 H5 119.6 . .
C7 C6 C4 121.6(5) . .
C7 C6 H6 119.2 . .
C4 C6 H6 119.2 . .
C5 C7 C6 118.2(5) . .
C5 C7 C8 120.7(5) . .
C6 C7 C8 121.0(5) . .
C10 C8 C9 117.9(5) . .
C10 C8 C7 121.7(5) . .
C9 C8 C7 120.4(5) . .
C8 C9 C8 120.8(7) 14_445 .
C8 C9 H9 119.6 14_445 .
C8 C9 H9 119.6 . .
C11 C10 C8 122.2(5) . .
C11 C10 H10 118.9 . .
C8 C10 H10 118.9 . .
C10 C11 C10 118.9(7) 14_445 .
C10 C11 C12 120.6(3) 14_445 .
C10 C11 C12 120.6(3) . .
O4 C12 O4 125.8(6) 14_445 .
O4 C12 C11 117.1(3) 14_445 .
O4 C12 C11 117.1(3) . .
N1 C13A C13A 122.4(8) . 2_565
N1 C13A C14A 139.1(15) . .
C13A C13A C14A 98.5(12) 2_565 .
O5A C14A C13A 131(2) . .
O5A C14A C14A 49.6(13) . 2_565
C13A C14A C14A 81.5(12) . 2_565
O5A C14A H14A 104.4 . .
C13A C14A H14A 104.5 . .
C14A C14A H14A 125.4 2_565 .
O5A C14A H14B 104.4 . .
C13A C14A H14B 104.5 . .
C14A C14A H14B 125.4 2_565 .
H14A C14A H14B 105.8 . .
O6A C15A C16A 126.9(16) . .
O6A C15A O5A 117.1(18) . .
C16A C15A O5A 115.9(14) . .
O6A C15A C15A 175.4(11) . 2_565
C16A C15A C15A 57.6(8) . 2_565
O5A C15A C15A 58.3(9) . 2_565
C15A C16A C15A 64.8(15) . 2_565
C15A C16A H16A 109.4 . .
C15A C16A H16A 142.6 2_565 .
C15A C16A H16B 109.6 . .
C15A C16A H16B 48.9 2_565 .
H16A C16A H16B 109.5 . .
C15A C16A H16C 108.2 . .
C15A C16A H16C 108.2 2_565 .
H16A C16A H16C 108.5 . .
H16B C16A H16C 111.7 . .
C13B C13B N1 119.4(7) 2_565 .
C13B C13B C14B 106.0(9) 2_565 .
N1 C13B C14B 134.6(13) . .
O5B C14B C13B 113.8(18) . .
O5B C14B H14C 108.5 . .
C13B C14B H14C 108.9 . .
O5B C14B H14D 108.5 . .
C13B C14B H14D 108.9 . .
H14C C14B H14D 107.9 . .
O6B C15B O6B 116(2) . 2_565
O6B C15B O5B 121.8(10) . .
O6B C15B O5B 121.8(10) 2_565 .
O6B C15B C16B 122.4(11) . .
O6B C15B C16B 6.1(16) 2_565 .
O5B C15B C16B 115.8(9) . .
O6B C15B C16B 6.1(16) . 2_565
O6B C15B C16B 122.4(11) 2_565 2_565
O5B C15B C16B 115.8(9) . 2_565
C16B C15B C16B 128.5(19) . 2_565
C16B O6B C15B 134(7) 2_565 .
N1 C13C C14C 166.2(9) . .
N1 C13C C13C 119.7(6) . 19
C14C C13C C13C 73.9(3) . 19
N1 C13C C14C 169.0(11) . 19
C14C C13C C14C 24.6(3) . 19
C13C C13C C14C 49.4(5) 19 19
C14C C14C O5C 73.6(3) 19 .
C14C C14C C13C 106.1(3) 19 .
O5C C14C C13C 179.6(5) . .
C14C C14C C13C 49.4(5) 19 19
O5C C14C C13C 123.0(8) . 19
C13C C14C C13C 56.7(7) . 19
C14C C14C H14E 153.3 19 .
O5C C14C H14E 89.3 . .
C13C C14C H14E 90.9 . .
C13C C14C H14E 142.1 19 .
C14C C14C H14F 95.9 19 .
O5C C14C H14F 90.2 . .
C13C C14C H14F 90.1 . .
C13C C14C H14F 95.2 19 .
H14E C14C H14F 104.7 . .
O6C C15C O5C 112.9(17) . .
O6C C15C C16C 118.1(16) . .
O5C C15C C16C 105.6(13) . .
C15C C16C H16D 108.3 . .
C15C C16C H16E 128.7 . .
H16D C16C H16E 109.5 . .
C15C C16C H16F 88.8 . .
H16D C16C H16F 109.5 . .
H16E C16C H16F 109.5 . .

loop_
_geom_bond_atom_site_label_1
_geom_bond_atom_site_label_2
_geom_bond_distance
_geom_bond_site_symmetry_2
Cu1 O1 1.948(3) 12_545
Cu1 O1 1.948(3) 25_565
Cu1 O2 1.964(3) 20_575
Cu1 O2 1.964(3) .
Cu1 N1 2.202(7) .
Cu1 Cu1 2.6160(15) 25_565
Cu2 O4 1.967(3) .
Cu2 O4 1.967(3) 2
Cu2 O4 1.967(3) 20_565
Cu2 O4 1.967(3) 19
Cu2 O3 2.168(7) .
Cu2 Cu2 2.6305(19) 5
O1 C1 1.270(5) .
O1 Cu1 1.948(3) 25_565
O2 C1 1.242(5) .
O3 H3A 0.8499 .
O3 H3B 0.8499 .
O4 C12 1.246(4) .
O5A C15A 1.404(17) 2_565
O5A C15A 1.404(17) .
O5A C14A 1.436(10) .
O5A C14A 1.436(10) 2_565
O6A C15A 1.278(19) .
O5B C15B 1.327(13) .
O5B C14B 1.428(10) .
O5B C14B 1.429(10) 2_565
C16B O6B 0.21(3) 2_565
C16B C15B 1.431(9) .
C16B H16G 0.9598 .
C16B H16H 0.9602 .
C16B H16I 0.9602 .
O5C C14C 1.412(9) .
O5C C14C 1.412(9) 19
O5C C15C 1.439(18) .
O5C C15C 1.439(18) 19
O6C C15C 1.285(18) .
N1 C13C 1.230(12) .
N1 C13C 1.230(12) 20_575
N1 C13A 1.309(18) .
N1 C13B 1.486(18) .
C1 C2 1.468(7) .
C2 C3 1.370(7) .
C2 C4 1.407(7) .
C3 C5 1.382(7) .
C3 H3 0.9300 .
C4 C6 1.392(7) .
C4 H4 0.9300 .
C5 C7 1.369(7) .
C5 H5 0.9300 .
C6 C7 1.383(8) .
C6 H6 0.9300 .
C7 C8 1.488(7) .
C8 C10 1.382(7) .
C8 C9 1.408(6) .
C9 C8 1.408(6) 14_445
C9 H9 0.9300 .
C10 C11 1.375(6) .
C10 H10 0.9300 .
C11 C10 1.375(6) 14_445
C11 C12 1.483(9) .
C12 O4 1.246(4) 14_445
C13A C13A 1.42(3) 2_565
C13A C14A 1.495(10) .
C14A C14A 1.86(5) 2_565
C14A H14A 0.9700 .
C14A H14B 0.9700 .
C15A C16A 1.38(2) .
C15A C15A 1.47(4) 2_565
C16A C15A 1.38(2) 2_565
C16A H16A 0.9600 .
C16A H16B 0.9600 .
C16A H16C 0.9593 .
C13B C13B 1.37(3) 2_565
C13B C14B 1.494(10) .
C14B H14C 0.9700 .
C14B H14D 0.9700 .
C15B O6B 1.278(9) .
C15B O6B 1.278(9) 2_565
C15B C16B 1.431(9) 2_565
O6B C16B 0.21(3) 2_565
C13C C14C 1.456(9) .
C13C C13C 1.60(2) 19
C13C C14C 1.844(12) 19
C14C C14C 0.797(14) 19
C14C C13C 1.844(12) 19
C14C H14E 0.9700 .
C14C H14F 0.9700 .
C15C C16C 1.494(14) .
C16C H16D 0.9600 .
C16C H16E 0.9600 .
C16C H16F 0.9600 .
